data_1507377
loop_
_publ_author_name
'Azumaya, Isao'
'Kato, Takako'
'Okamoto, Iwao'
'Yamasaki, Ryu'
'Tanatani, Aya'
'Yamaguchi, Kentaro'
'Kagechika, Hiroyuki'
'Takayanagi, Hiroaki'

_publ_section_title
;
 Absolute helical arrangement of sulfonamide in the crystal.
;
_journal_issue 21
_journal_name_full 'Organic letters'
_journal_page_first 3939
_journal_page_last 3942
_journal_paper_doi 10.1021/ol035509o
_journal_volume 5
_journal_year 2003
_chemical_formula_moiety 'C20 H20 N2 O4 S2 '
_chemical_formula_sum 'C20 H20 N2 O4 S2'
_chemical_formula_weight 416.51
_space_group_IT_number 96
_symmetry_cell_setting tetragonal
_symmetry_Int_Tables_number 96
_symmetry_space_group_name_Hall 'P 4nw 2abw'
_symmetry_space_group_name_H-M 'P 43 21 2'
_cell_angle_alpha 90
_cell_angle_beta 90
_cell_angle_gamma 90
_cell_formula_units_Z 4
_cell_length_a 8.475(1)
_cell_length_b 8.475(1)
_cell_length_c 27.185(1)
_cell_measurement_reflns_used 11
_cell_measurement_temperature 296.2
_cell_measurement_theta_max 29.2
_cell_measurement_theta_min 28.1
_cell_volume 1952.6(3)
_computing_cell_refinement 'MSC/AFC Diffractometer Control'
_computing_data_collection 'MSC/AFC Diffractometer Control'
_computing_data_reduction 'teXsan Ver. 1.10'
_computing_publication_material 'teXsan Ver. 1.10'
_computing_structure_refinement 'teXsan Ver. 1.10'
_computing_structure_solution SIR92
_diffrn_measured_fraction_theta_full 0.9992
_diffrn_measured_fraction_theta_max 0.9992
_diffrn_measurement_device_type 'Rigaku AFC5R'
_diffrn_measurement_method \w-2\q
_diffrn_radiation_type 'Cu K\a'
_diffrn_radiation_wavelength 1.5418
_diffrn_reflns_av_R_equivalents 0.002
_diffrn_reflns_limit_h_max 10
_diffrn_reflns_limit_h_min 0
_diffrn_reflns_limit_k_max 0
_diffrn_reflns_limit_k_min -9
_diffrn_reflns_limit_l_max 33
_diffrn_reflns_limit_l_min 0
_diffrn_reflns_number 1248
_diffrn_reflns_theta_full 72.45
_diffrn_reflns_theta_max 72.45
_diffrn_standards_decay_% 4.11
_diffrn_standards_interval_count 150
_diffrn_standards_number 3
_exptl_absorpt_coefficient_mu 2.727
_exptl_absorpt_correction_T_max 0.991
_exptl_absorpt_correction_T_min 0.937
_exptl_absorpt_correction_type psi-scan
_exptl_absorpt_process_details '(North, Phillips & Mathews, 1968)'
_exptl_crystal_colour colorless
_exptl_crystal_density_diffrn 1.417
_exptl_crystal_density_method 'not measured'
_exptl_crystal_description prismatic
_exptl_crystal_size_max 0.200
_exptl_crystal_size_mid 0.200
_exptl_crystal_size_min 0.200
_refine_diff_density_max 0.27
_refine_diff_density_min -0.25
_refine_ls_abs_structure_Flack -0.06(4)
_refine_ls_extinction_coef 0.31(2)
_refine_ls_extinction_method 'Zachariasen(1967) type 2 Gaussian isotropic'
_refine_ls_goodness_of_fit_ref 1.186
_refine_ls_hydrogen_treatment noref
_refine_ls_number_parameters 129
_refine_ls_number_reflns 1217
_refine_ls_R_factor_gt 0.0446
_refine_ls_shift/su_max 0.0002
_refine_ls_structure_factor_coef F
_refine_ls_weighting_details 'w = 1/[\s^2^(Fo) + 0.00160|Fo|^2^]'
_refine_ls_weighting_scheme calc
_refine_ls_wR_factor_ref 0.0620
_reflns_number_gt 1093
_reflns_number_total 1217
_reflns_threshold_expression F^2^>2.0\s(F^2^)
_cod_data_source_file ol035509osi20030830_044855.cif
_cod_data_source_block mib0191/tka171101
_cod_original_cell_volume 1952.7(4)
_cod_original_sg_symbol_H-M 'P 43 21 2    '
_cod_original_formula_sum 'C20 H20 N2 O4 S2 '
_cod_database_code 1507377

loop_
_symmetry_equiv_pos_as_xyz
x,y,z
-x,-y,1/2+z
1/2-y,1/2+x,3/4+z
1/2+y,1/2-x,1/4+z
y,x,-z
-y,-x,1/2-z
1/2-x,1/2+y,3/4-z
1/2+x,1/2-y,1/4-z

loop_
_atom_site_label
_atom_site_type_symbol
_atom_site_fract_x
_atom_site_fract_y
_atom_site_fract_z
_atom_site_U_iso_or_equiv
_atom_site_adp_type
_atom_site_occupancy
_atom_site_calc_flag
S(1) S -0.49035(8) 0.11229(9) -0.22771(2) 0.0424(2) Uani 1.00 d
O(1) O -0.4760(3) 0.0821(3) -0.27913(7) 0.0542(6) Uani 1.00 d
O(2) O -0.6032(3) 0.2226(3) -0.20968(9) 0.0600(7) Uani 1.00 d
N(1) N -0.3186(3) 0.1763(3) -0.20891(8) 0.0406(6) Uani 1.00 d
C(1) C -0.5242(3) -0.0691(4) -0.1978(1) 0.0417(6) Uani 1.00 d
C(2) C -0.5945(4) -0.0689(4) -0.1515(1) 0.0539(8) Uani 1.00 d
C(3) C -0.6163(5) -0.2125(5) -0.1279(1) 0.0638(9) Uani 1.00 d
C(4) C -0.5704(5) -0.3506(5) -0.1498(1) 0.0628(9) Uani 1.00 d
C(5) C -0.4994(5) -0.3498(4) -0.1953(1) 0.0608(9) Uani 1.00 d
C(6) C -0.4758(4) -0.2075(4) -0.2195(1) 0.0532(8) Uani 1.00 d
C(7) C -0.1795(3) 0.1082(3) -0.22976(9) 0.0385(6) Uani 1.00 d
C(8) C -0.1140(4) -0.0277(4) -0.2104(1) 0.0504(8) Uani 1.00 d
C(9) C 0.0220(4) -0.0933(4) -0.2302(1) 0.0569(9) Uani 1.00 d
C(10) C -0.3076(4) 0.2285(5) -0.1574(1) 0.0562(9) Uani 1.00 d
H(1) H -0.6264 0.0288 -0.1362 0.0604 Uiso 1.00 calc
H(2) H -0.6649 -0.2154 -0.0956 0.0708 Uiso 1.00 calc
H(3) H -0.5885 -0.4511 -0.1331 0.0700 Uiso 1.00 calc
H(4) H -0.4676 -0.4462 -0.2105 0.0696 Uiso 1.00 calc
H(5) H -0.4258 -0.2065 -0.2513 0.0595 Uiso 1.00 calc
H(6) H -0.1638 -0.0777 -0.1822 0.0579 Uiso 1.00 calc
H(7) H 0.0649 -0.1885 -0.2171 0.0652 Uiso 1.00 calc
H(8) H -0.4066 0.2747 -0.1469 0.0639 Uiso 1.00 calc
H(9) H -0.2833 0.1439 -0.1362 0.0639 Uiso 1.00 calc
H(10) H -0.2282 0.3089 -0.1539 0.0639 Uiso 1.00 calc

loop_
_atom_site_aniso_label
_atom_site_aniso_U_11
_atom_site_aniso_U_22
_atom_site_aniso_U_33
_atom_site_aniso_U_12
_atom_site_aniso_U_13
_atom_site_aniso_U_23
S(1) 0.0364(4) 0.0465(4) 0.0443(4) 0.0021(3) 0.0025(3) 0.0056(3)
O(1) 0.051(1) 0.069(2) 0.0428(9) -0.006(1) -0.0047(9) 0.0057(10)
O(2) 0.048(1) 0.059(1) 0.072(1) 0.017(1) 0.009(1) 0.006(1)
N(1) 0.039(1) 0.042(1) 0.041(1) -0.003(1) 0.0039(9) 0.0003(10)
C(1) 0.033(1) 0.045(1) 0.047(1) -0.004(1) 0.002(1) 0.0014(10)
C(2) 0.045(2) 0.062(2) 0.055(1) -0.001(2) 0.017(1) -0.002(1)
C(3) 0.056(2) 0.074(2) 0.062(2) -0.011(2) 0.016(2) 0.012(1)
C(4) 0.055(2) 0.061(2) 0.073(2) -0.015(2) -0.003(2) 0.020(2)
C(5) 0.069(2) 0.044(2) 0.069(2) -0.002(2) -0.002(2) -0.007(1)
C(6) 0.060(2) 0.049(1) 0.051(2) -0.003(1) 0.007(1) -0.006(1)
C(7) 0.037(1) 0.037(1) 0.042(1) -0.005(1) 0.001(1) -0.003(1)
C(8) 0.052(2) 0.043(2) 0.056(2) -0.004(1) -0.008(1) 0.010(1)
C(9) 0.052(2) 0.038(2) 0.081(2) 0.009(1) -0.016(2) 0.000(1)
C(10) 0.057(2) 0.068(2) 0.044(1) -0.007(2) 0.004(1) -0.010(1)

loop_
_atom_type_symbol
_atom_type_description
_atom_type_scat_dispersion_real
_atom_type_scat_dispersion_imag
_atom_type_scat_source
C C 0.018 0.009
;International Tables for Crystallography
(1992, Vol. C, Tables 4.2.6.8 and 6.1.1.1)
;
H H 0.000 0.000
;International Tables for Crystallography
(1992, Vol. C, Table 6.1.1.2)
;
O O 0.049 0.032
;International Tables for Crystallography
(1992, Vol. C, Tables 4.2.6.8 and 6.1.1.1)
;
N N 0.031 0.018
;International Tables for Crystallography
(1992, Vol. C, Tables 4.2.6.8 and 6.1.1.1)
;
S S 0.333 0.557
;International Tables for Crystallography
(1992, Vol. C, Tables 4.2.6.8 and 6.1.1.1)
;

loop_
_geom_angle_atom_site_label_1
_geom_angle_atom_site_label_2
_geom_angle_atom_site_label_3
_geom_angle
_geom_angle_site_symmetry_2
_geom_angle_site_symmetry_3
_geom_angle_publ_flag
O(1) S(1) O(2) 120.8(2) 1_555 1_555 yes
O(1) S(1) N(1) 106.9(1) 1_555 1_555 yes
O(1) S(1) C(1) 108.0(2) 1_555 1_555 yes
O(2) S(1) N(1) 105.8(2) 1_555 1_555 yes
O(2) S(1) C(1) 107.7(2) 1_555 1_555 yes
N(1) S(1) C(1) 106.9(1) 1_555 1_555 yes
S(1) N(1) C(7) 118.4(2) 1_555 1_555 yes
S(1) N(1) C(10) 117.0(2) 1_555 1_555 yes
C(7) N(1) C(10) 116.5(3) 1_555 1_555 yes
S(1) C(1) C(2) 119.1(3) 1_555 1_555 yes
S(1) C(1) C(6) 119.9(2) 1_555 1_555 yes
C(2) C(1) C(6) 121.0(3) 1_555 1_555 yes
C(1) C(2) C(3) 118.3(4) 1_555 1_555 yes
C(2) C(3) C(4) 120.8(3) 1_555 1_555 yes
C(3) C(4) C(5) 120.6(4) 1_555 1_555 yes
C(4) C(5) C(6) 119.5(4) 1_555 1_555 yes
C(1) C(6) C(5) 119.8(3) 1_555 1_555 yes
N(1) C(7) C(7) 119.7(2) 1_555 6_554 yes
N(1) C(7) C(8) 121.0(3) 1_555 1_555 yes
C(7) C(7) C(8) 119.2(2) 6_554 1_555 yes
C(7) C(8) C(9) 121.2(3) 1_555 1_555 yes
C(8) C(9) C(9) 119.6(2) 1_555 6_554 yes

loop_
_geom_bond_atom_site_label_1
_geom_bond_atom_site_label_2
_geom_bond_distance
_geom_bond_site_symmetry_2
_geom_bond_publ_flag
S(1) O(1) 1.426(2) . yes
S(1) O(2) 1.425(3) . yes
S(1) N(1) 1.635(3) . yes
S(1) C(1) 1.762(3) . yes
N(1) C(7) 1.430(4) . yes
N(1) C(10) 1.472(4) . yes
C(1) C(2) 1.393(4) . yes
C(1) C(6) 1.375(5) . yes
C(2) C(3) 1.388(5) . yes
C(3) C(4) 1.369(6) . yes
C(4) C(5) 1.377(6) . yes
C(5) C(6) 1.387(5) . yes
C(7) C(7) 1.393(6) 6_554 yes
C(7) C(8) 1.383(4) . yes
C(8) C(9) 1.389(5) . yes
C(9) C(9) 1.373(8) 6_554 yes

loop_
_geom_contact_atom_site_label_1
_geom_contact_atom_site_label_2
_geom_contact_distance
_geom_contact_site_symmetry_2
O(1) C(3) 3.549(5) 3_454
O(2) C(6) 3.300(4) 6_454
O(2) C(3) 3.409(4) 7_354
O(2) C(5) 3.512(5) 6_454
C(5) C(5) 3.478(8) 6_444

loop_
_geom_torsion_atom_site_label_1
_geom_torsion_atom_site_label_2
_geom_torsion_atom_site_label_3
_geom_torsion_atom_site_label_4
_geom_torsion
_geom_torsion_site_symmetry_1
_geom_torsion_site_symmetry_2
_geom_torsion_site_symmetry_3
_geom_torsion_site_symmetry_4
_geom_torsion_publ_flag
S(1) N(1) C(7) C(7) 93.5(4) 1_555 1_555 1_555 6_554 yes
S(1) N(1) C(7) C(8) -86.5(3) 1_555 1_555 1_555 1_555 yes
S(1) C(1) C(2) C(3) -178.3(3) 1_555 1_555 1_555 1_555 yes
S(1) C(1) C(6) C(5) 178.6(3) 1_555 1_555 1_555 1_555 yes
O(1) S(1) N(1) C(7) -37.3(3) 1_555 1_555 1_555 1_555 yes
O(1) S(1) N(1) C(10) 175.0(3) 1_555 1_555 1_555 1_555 yes
O(1) S(1) C(1) C(2) -158.3(3) 1_555 1_555 1_555 1_555 yes
O(1) S(1) C(1) C(6) 24.2(3) 1_555 1_555 1_555 1_555 yes
O(2) S(1) N(1) C(7) -167.3(2) 1_555 1_555 1_555 1_555 yes
O(2) S(1) N(1) C(10) 45.0(3) 1_555 1_555 1_555 1_555 yes
O(2) S(1) C(1) C(2) -26.2(3) 1_555 1_555 1_555 1_555 yes
O(2) S(1) C(1) C(6) 156.2(3) 1_555 1_555 1_555 1_555 yes
N(1) S(1) C(1) C(2) 87.1(3) 1_555 1_555 1_555 1_555 yes
N(1) S(1) C(1) C(6) -90.5(3) 1_555 1_555 1_555 1_555 yes
N(1) C(7) C(7) N(1) -1.0(6) 1_555 1_555 6_554 6_554 yes
N(1) C(7) C(7) C(8) 179.0(2) 1_555 1_555 6_554 6_554 yes
N(1) C(7) C(8) C(9) -179.4(3) 1_555 1_555 1_555 1_555 yes
C(1) S(1) N(1) C(7) 78.1(2) 1_555 1_555 1_555 1_555 yes
C(1) S(1) N(1) C(10) -69.5(3) 1_555 1_555 1_555 1_555 yes
C(1) C(2) C(3) C(4) -0.2(6) 1_555 1_555 1_555 1_555 yes
C(1) C(6) C(5) C(4) -0.4(6) 1_555 1_555 1_555 1_555 yes
C(2) C(1) C(6) C(5) 1.1(6) 1_555 1_555 1_555 1_555 yes
C(2) C(3) C(4) C(5) 0.9(7) 1_555 1_555 1_555 1_555 yes
C(3) C(2) C(1) C(6) -0.8(6) 1_555 1_555 1_555 1_555 yes
C(3) C(4) C(5) C(6) -0.6(7) 1_555 1_555 1_555 1_555 yes
C(7) C(7) N(1) C(10) -118.7(4) 1_555 6_554 6_554 6_554 yes
C(7) C(7) C(8) C(9) 0.6(5) 1_555 6_554 6_554 6_554 yes
C(7) C(8) C(9) C(9) 0.2(7) 1_555 1_555 1_555 6_554 yes
C(8) C(7) N(1) C(10) 61.3(4) 1_555 1_555 1_555 1_555 yes
C(8) C(7) C(7) C(8) -1.0(6) 1_555 1_555 6_554 6_554 yes
C(8) C(9) C(9) C(8) -0.6(8) 1_555 1_555 6_554 6_554 yes
